data_4515585
loop_
_publ_author_name
'Leng, Fucheng'
'Liu, Hang'
'Ding, Meili'
'Lin, Qi-Pu'
'Jiang, Hai-Long'

_publ_section_title
;
 Boosting Photocatalytic Hydrogen Production of Porphyrinic MOFs: The
 Metal Location in Metalloporphyrin Matters
;
_journal_issue 5
_journal_name_full 'ACS Catalysis'
_journal_page_first 4583
_journal_paper_doi 10.1021/acscatal.8b00764
_journal_volume 8
_journal_year 2018
_chemical_formula_moiety '0.13(C96 H48 In6 N8 O20), 0.23(O)'
_chemical_formula_sum 'C12 H6 In0.75 N O2.73'
_chemical_formula_weight 294.01
_space_group_crystal_system orthorhombic
_space_group_IT_number 65
_space_group_name_Hall '-C 2 2'
_space_group_name_H-M_alt 'C m m m'
_atom_sites_solution_hydrogens geom
_atom_sites_solution_primary direct
_atom_sites_solution_secondary difmap
_audit_creation_date 2017-09-07
_audit_creation_method
;
Olex2 1.2
(compiled 2017.08.10 svn.r3458 for OlexSys, GUI svn.r5381)
;
_cell_angle_alpha 90.00
_cell_angle_beta 90.00
_cell_angle_gamma 90.00
_cell_formula_units_Z 8
_cell_length_a 7.125
_cell_length_b 33.622
_cell_length_c 16.583
_cell_measurement_reflns_used 9785
_cell_measurement_temperature 293(2)
_cell_measurement_theta_max 60.929
_cell_measurement_theta_min 6.716
_cell_volume 3972.570
_computing_molecular_graphics 'Olex2 (Dolomanov et al., 2009)'
_computing_publication_material 'Olex2 (Dolomanov et al., 2009)'
_computing_structure_refinement 'XL (Sheldrick, 2008)'
_computing_structure_solution 'SHELXS-97 (Sheldrick, 1990)'
_diffrn_ambient_temperature 293(2)
_diffrn_measured_fraction_theta_full 0.984
_diffrn_measured_fraction_theta_max 0.984
_diffrn_measurement_device_type 'CCD area detector'
_diffrn_measurement_method 'phi and omega scans'
_diffrn_radiation_monochromator graphite
_diffrn_radiation_type MoK\a
_diffrn_radiation_wavelength 0.71073
_diffrn_reflns_av_R_equivalents 0.0344
_diffrn_reflns_av_unetI/netI 0.0171
_diffrn_reflns_limit_h_max 8
_diffrn_reflns_limit_h_min -8
_diffrn_reflns_limit_k_max 42
_diffrn_reflns_limit_k_min -42
_diffrn_reflns_limit_l_max 20
_diffrn_reflns_limit_l_min -20
_diffrn_reflns_number 29135
_diffrn_reflns_theta_full 26.37
_diffrn_reflns_theta_max 26.37
_diffrn_reflns_theta_min 1.23
_diffrn_source 'fine-focus sealed tube'
_exptl_absorpt_coefficient_mu 0.901
_exptl_absorpt_correction_type none
_exptl_crystal_colour purple
_exptl_crystal_density_diffrn 0.983
_exptl_crystal_density_method 'not measured'
_exptl_crystal_description fusiformis
_exptl_crystal_F_000 1149
_exptl_crystal_size_max 0.2
_exptl_crystal_size_mid 0.02
_exptl_crystal_size_min 0.02
_refine_diff_density_max 2.111
_refine_diff_density_min -2.903
_refine_diff_density_rms 0.147
_refine_ls_extinction_method none
_refine_ls_goodness_of_fit_ref 1.088
_refine_ls_hydrogen_treatment constr
_refine_ls_matrix_type full
_refine_ls_number_parameters 133
_refine_ls_number_reflns 2284
_refine_ls_number_restraints 347
_refine_ls_restrained_S_all 1.274
_refine_ls_R_factor_all 0.0445
_refine_ls_R_factor_gt 0.0425
_refine_ls_shift/su_max 0.000
_refine_ls_shift/su_mean 0.000
_refine_ls_structure_factor_coef Fsqd
_refine_ls_weighting_details 'calc w=1/[\s^2^(Fo^2^)+(0.0571P)^2^+42.5310P] where P=(Fo^2^+2Fc^2^)/3'
_refine_ls_weighting_scheme calc
_refine_ls_wR_factor_gt 0.1190
_refine_ls_wR_factor_ref 0.1202
_reflns_number_gt 2135
_reflns_number_total 2284
_reflns_threshold_expression >2sigma(I)
_cod_data_source_file cs8b00764_si_002.cif
_cod_data_source_block a
_cod_original_cell_volume 3972.6
_cod_database_code 4515585
_olex2_refinement_description
;
1. Fixed Uiso
 At 1.2 times of:
  All C(H) groups
2. Restrained planarity
 C6, C7A, C8A, C9, C10, O1A
 with sigma of 0.01
 C6, C7B, C8B, C9, C10, O1B
 with sigma of 0.01
3. Rigid bond restraints
 In2, O3A, O3B
 with sigma for 1-2 distances of 0.001 and sigma for 1-3 distances of 0.001
 All non-hydrogen atoms
 with sigma for 1-2 distances of 0.01 and sigma for 1-3 distances of 0.01
4. Uiso/Uaniso restraints and constraints
C6 \\sim C7A \\sim C8A \\sim C7B \\sim C8B \\sim C9 \\sim C10 \\sim O1A \\sim
O1B: within 2A with sigma of 0.01 and sigma for terminal atoms of 0.02
In2 \\sim N1 \\sim N2: within 2A with sigma of 0.001 and sigma for terminal
atoms of 0.002
In2 \\sim O3A \\sim O3B: within 2A with sigma of 0.001 and sigma for terminal
atoms of 0.002
In1 \\sim In2: within 2A with sigma of 0.005 and sigma for terminal atoms of
0.01
All non-hydrogen atoms have similar U: within 2A with sigma of 0.04 and sigma
for terminal atoms of 0.08
Uanis(In2) \\sim Ueq, Uanis(N1) \\sim Ueq, Uanis(N2) \\sim Ueq: with sigma of
0.001 and sigma for terminal atoms of 0.002
Uanis(O3A) \\sim Ueq, Uanis(O3B) \\sim Ueq: with sigma of 0.001 and sigma for
terminal atoms of 0.002
All non-hydrogen atoms restrained to be isotropic: with sigma of 0.1 and sigma
for terminal atoms of 0.2
5. Others
 Sof(C7B)=Sof(H7B)=Sof(C8B)=Sof(H8B)=Sof(O1B)=1-FVAR(1)
 Sof(C7A)=Sof(H7A)=Sof(C8A)=Sof(H8A)=Sof(O1A)=FVAR(1)
 Fixed Sof: In2(0.125)
6.a Aromatic/amide H refined with riding coordinates:
 C1(H1), C5(H5), C7A(H7A), C8A(H8A), C7B(H7B), C8B(H8B)
;
_olex2_submission_special_instructions 'No special instructions were received'

loop_
_space_group_symop_id
_space_group_symop_operation_xyz
1 'x, y, z'
2 '-x, -y, z'
3 '-x, y, -z'
4 'x, -y, -z'
5 'x+1/2, y+1/2, z'
6 '-x+1/2, -y+1/2, z'
7 '-x+1/2, y+1/2, -z'
8 'x+1/2, -y+1/2, -z'
9 '-x, -y, -z'
10 'x, y, -z'
11 'x, -y, z'
12 '-x, y, z'
13 '-x+1/2, -y+1/2, -z'
14 'x+1/2, y+1/2, -z'
15 'x+1/2, -y+1/2, z'
16 '-x+1/2, y+1/2, z'

loop_
_atom_site_label
_atom_site_type_symbol
_atom_site_fract_x
_atom_site_fract_y
_atom_site_fract_z
_atom_site_U_iso_or_equiv
_atom_site_adp_type
_atom_site_occupancy
_atom_site_calc_flag
_atom_site_disorder_assembly
_atom_site_disorder_group
_atom_site_site_symmetry_order
_atom_site_refinement_flags_posn
_atom_site_refinement_flags_adp
_atom_site_refinement_flags_occupancy
In1 In 0.2500 0.2500 0.5000 0.00335(19) Uani 1 d . . 4 S TU P
In2 In 0.05582(18) 0.5000 1.0000 0.0192(3) Uani 0.50 d . 1 4 S TU P
O3A O 0.5000 0.5000 1.0000 0.0197(10) Uani 0.28(2) d A 2 8 S TU P
O3B O 0.305(3) 0.5000 1.0000 0.0196(8) Uani 0.324(17) d B 3 4 S TU P
N1 N 0.0000 0.5000 0.8745(5) 0.0209(15) Uani 1 d . . 4 S TU P
N2 N 0.0000 0.4379(2) 1.0000 0.0193(15) Uani 1 d . . 4 S TU P
C1 C 0.0000 0.47969(19) 0.7432(4) 0.0285(16) Uani 1 d . . 2 S TU P
H1 H 0.0000 0.4633 0.6981 0.034 Uiso 1 calc . . 2 RS T P
C2 C 0.0000 0.46712(18) 0.8262(4) 0.0242(14) Uani 1 d . . 2 S TU P
C3 C 0.0000 0.42747(17) 0.8527(3) 0.0214(13) Uani 1 d . . 2 S TU P
C4 C 0.0000 0.41445(17) 0.9334(4) 0.0211(13) Uani 1 d . . 2 S TU P
C5 C 0.0000 0.37336(17) 0.9588(4) 0.0245(14) Uani 1 d . . 2 S TU P
H5 H 0.0000 0.3511 0.9255 0.029 Uiso 1 calc . . 2 RS T P
C6 C 0.0000 0.39599(16) 0.7895(3) 0.0196(12) Uani 1 d . . 2 S TU P
C7A C 0.165(2) 0.3867(4) 0.7482(8) 0.024(2) Uani 0.50(2) d C 1 1 . U .
H7A H 0.2744 0.4007 0.7590 0.029 Uiso 0.50(2) calc C 1 1 R . .
C8A C 0.165(2) 0.3563(4) 0.6906(8) 0.022(2) Uani 0.50(2) d C 1 1 . U .
H8A H 0.2744 0.3499 0.6632 0.026 Uiso 0.50(2) calc C 1 1 R . .
O1A O 0.148(2) 0.2956(4) 0.5793(8) 0.015(2) Uani 0.50(2) d C 1 1 . U .
C7B C 0.161(2) 0.3755(4) 0.7732(8) 0.027(2) Uani 0.50(2) d C 2 1 . U .
H7B H 0.2709 0.3818 0.8008 0.032 Uiso 0.50(2) calc C 2 1 R . .
C8B C 0.164(2) 0.3452(4) 0.7158(8) 0.025(2) Uani 0.50(2) d C 2 1 . U .
H8B H 0.2739 0.3315 0.7050 0.030 Uiso 0.50(2) calc C 2 1 R . .
O1B O 0.158(2) 0.2865(4) 0.6017(8) 0.0147(19) Uani 0.50(2) d C 2 1 . U .
C9 C 0.0000 0.33588(15) 0.6749(3) 0.0166(11) Uani 1 d . . 2 S TU P
C10 C 0.0000 0.30343(15) 0.6137(3) 0.0140(11) Uani 1 d . . 2 S TU P
O2 O 0.5000 0.28052(17) 0.5000 0.0163(12) Uani 1 d . . 4 S TU P

loop_
_atom_site_aniso_label
_atom_site_aniso_U_11
_atom_site_aniso_U_22
_atom_site_aniso_U_33
_atom_site_aniso_U_23
_atom_site_aniso_U_13
_atom_site_aniso_U_12
In1 0.0025(3) 0.0031(3) 0.0045(3) 0.000 0.000 0.00110(17)
In2 0.0447(8) 0.0063(4) 0.0066(4) 0.000 0.000 0.000
O3A 0.0339(16) 0.0121(15) 0.0131(15) 0.000 0.000 0.000
O3B 0.0373(12) 0.0104(11) 0.0112(11) 0.000 0.000 0.000
N1 0.0232(18) 0.0200(17) 0.0196(17) 0.000 0.000 0.000
N2 0.0214(18) 0.0181(17) 0.0184(17) 0.000 0.000 0.000
C1 0.056(5) 0.023(3) 0.007(3) -0.002(2) 0.000 0.000
C2 0.049(4) 0.014(3) 0.009(3) -0.002(2) 0.000 0.000
C3 0.044(4) 0.011(2) 0.009(2) -0.006(2) 0.000 0.000
C4 0.042(4) 0.009(2) 0.012(3) -0.002(2) 0.000 0.000
C5 0.042(4) 0.009(3) 0.022(3) -0.002(2) 0.000 0.000
C6 0.036(3) 0.013(2) 0.011(2) -0.006(2) 0.000 0.000
C7A 0.028(4) 0.022(5) 0.022(5) -0.013(4) 0.003(4) -0.008(4)
C8A 0.020(4) 0.022(5) 0.023(5) -0.013(4) 0.003(4) -0.005(4)
O1A 0.017(3) 0.014(4) 0.012(5) -0.008(3) 0.005(4) -0.001(3)
C7B 0.029(4) 0.026(5) 0.025(5) -0.014(4) -0.005(4) -0.001(4)
C8B 0.021(4) 0.028(5) 0.025(5) -0.013(4) -0.003(4) -0.001(4)
O1B 0.017(3) 0.018(5) 0.009(5) -0.008(3) 0.001(4) 0.003(4)
C9 0.022(3) 0.015(2) 0.013(2) -0.009(2) 0.000 0.000
C10 0.019(3) 0.013(2) 0.010(2) -0.0078(19) 0.000 0.000
O2 0.014(3) 0.010(3) 0.025(3) 0.000 0.000 0.000

loop_
_atom_type_symbol
_atom_type_description
_atom_type_scat_dispersion_real
_atom_type_scat_dispersion_imag
_atom_type_scat_source
C C 0.0033 0.0016 'International Tables Vol C Tables 4.2.6.8 and 6.1.1.4'
H H 0.0000 0.0000 'International Tables Vol C Tables 4.2.6.8 and 6.1.1.4'
In In -0.7276 1.3100 'International Tables Vol C Tables 4.2.6.8 and 6.1.1.4'
N N 0.0061 0.0033 'International Tables Vol C Tables 4.2.6.8 and 6.1.1.4'
O O 0.0106 0.0060 'International Tables Vol C Tables 4.2.6.8 and 6.1.1.4'

loop_
_geom_angle_atom_site_label_1
_geom_angle_atom_site_label_2
_geom_angle_atom_site_label_3
_geom_angle
_geom_angle_site_symmetry_1
_geom_angle_site_symmetry_3
O1A In1 O1A 180.0(7) . 13_556
O1A In1 O1A 75.6(7) 13_556 6
O1A In1 O1A 104.4(7) . 6
O1A In1 O1A 75.6(7) . 10_556
O1A In1 O1A 104.4(7) 13_556 10_556
O1A In1 O1A 180.0(7) 10_556 6
O1A In1 O1B 88.3(7) 10_556 .
O1A In1 O1B 167.1(3) 6 10_556
O1A In1 O1B 91.7(7) 13_556 10_556
O1A In1 O1B 91.7(7) . 6
O1A In1 O1B 167.1(3) 13_556 .
O1A In1 O1B 12.9(3) 6 6
O1A In1 O1B 91.7(7) 6 .
O1A In1 O1B 167.1(3) . 13_556
O1A In1 O1B 88.3(7) 13_556 6
O1A In1 O1B 12.9(3) 13_556 13_556
O1A In1 O1B 88.3(7) . 10_556
O1A In1 O1B 91.7(7) 10_556 13_556
O1A In1 O1B 12.9(3) 10_556 10_556
O1A In1 O1B 88.3(7) 6 13_556
O1A In1 O1B 12.9(3) . .
O1A In1 O1B 167.1(3) 10_556 6
O1B In1 O1B 180.0(4) 13_556 .
O1B In1 O1B 101.0(7) . 10_556
O1B In1 O1B 79.0(7) 13_556 10_556
O1B In1 O1B 101.0(7) 13_556 6
O1B In1 O1B 180.0(4) 6 10_556
O1B In1 O1B 79.0(7) . 6
O2 In1 O1A 86.3(4) 13_556 13_556
O2 In1 O1A 93.7(4) . 13_556
O2 In1 O1A 93.7(4) . 6
O2 In1 O1A 86.3(4) . 10_556
O2 In1 O1A 86.3(4) 13_556 6
O2 In1 O1A 93.7(4) 13_556 .
O2 In1 O1A 86.3(4) . .
O2 In1 O1A 93.7(4) 13_556 10_556
O2 In1 O1B 88.8(4) . 10_556
O2 In1 O1B 88.8(4) . .
O2 In1 O1B 91.2(4) 13_556 10_556
O2 In1 O1B 91.2(4) 13_556 .
O2 In1 O1B 88.8(4) 13_556 6
O2 In1 O1B 91.2(4) . 6
O2 In1 O1B 91.2(4) . 13_556
O2 In1 O1B 88.8(4) 13_556 13_556
O2 In1 O2 180.0(3) 13_556 .
In2 In2 N1 79.18(5) 9_567 .
In2 In2 N1 79.18(5) 9_567 9_567
In2 In2 N2 79.21(5) 9_567 .
In2 In2 N2 79.21(5) 9_567 9_567
N1 In2 N1 158.36(11) 9_567 .
N1 In2 N2 87.987(17) 9_567 .
N1 In2 N2 87.987(16) 9_567 9_567
N1 In2 N2 87.987(17) . .
N1 In2 N2 87.987(16) . 9_567
N2 In2 N2 158.43(10) . 9_567
In2 N1 In2 21.64(10) . 9_567
C2 N1 In2 125.2(4) 2_565 9_567
C2 N1 In2 125.2(4) 2_565 .
C2 N1 In2 125.2(4) . .
C2 N1 In2 125.2(4) . 9_567
C2 N1 C2 108.2(7) 2_565 .
In2 N2 In2 21.57(10) . 9_567
C4 N2 In2 124.8(3) 10_557 9_567
C4 N2 In2 124.8(3) . .
C4 N2 In2 124.8(3) . 9_567
C4 N2 In2 124.8(3) 10_557 .
C4 N2 C4 108.9(7) . 10_557
C1 C1 H1 126.5 2_565 .
C1 C1 C2 107.1(4) 2_565 .
C2 C1 H1 126.5 . .
N1 C2 C1 108.8(5) . .
N1 C2 C3 125.9(6) . .
C3 C2 C1 125.3(5) . .
C2 C3 C4 126.3(5) . .
C2 C3 C6 117.0(5) . .
C4 C3 C6 116.6(5) . .
N2 C4 C3 126.4(5) . .
N2 C4 C5 108.6(5) . .
C3 C4 C5 125.0(5) . .
C4 C5 H5 126.5 . .
C5 C5 C4 106.9(3) 10_557 .
C5 C5 H5 126.5 10_557 .
C7A C6 C3 120.3(6) . .
C7A C6 C3 120.3(6) 12 .
C7A C6 C7A 114.7(11) 12 .
C7B C6 C3 119.8(6) . .
C7B C6 C3 119.8(6) 12 .
C7B C6 C7A 23.4(4) 12 12
C7B C6 C7A 23.4(4) . .
C7B C6 C7A 119.9(6) . 12
C7B C6 C7A 119.9(6) 12 .
C7B C6 C7B 114.4(12) 12 .
C6 C7A H7A 120.0 . .
C6 C7A C8A 119.9(11) . .
C8A C7A H7A 120.0 . .
C7A C8A H8A 120.3 . .
C9 C8A C7A 119.4(11) . .
C9 C8A H8A 120.3 . .
C10 O1A In1 136.7(9) . .
C6 C7B H7B 119.6 . .
C6 C7B C8B 120.9(11) . .
C8B C7B H7B 119.6 . .
C7B C8B H8B 120.3 . .
C9 C8B C7B 119.4(11) . .
C9 C8B H8B 120.3 . .
C10 O1B In1 129.3(9) . .
C8A C9 C8A 116.0(11) . 12
C8A C9 C10 119.4(6) 12 .
C8A C9 C10 119.4(6) . .
C8B C9 C8A 23.3(3) 12 12
C8B C9 C8A 23.3(3) . .
C8B C9 C8A 120.6(6) 12 .
C8B C9 C8A 120.6(6) . 12
C8B C9 C8B 114.7(11) . 12
C8B C9 C10 120.0(6) 12 .
C8B C9 C10 120.0(6) . .
O1A C10 O1A 118.5(13) 12 .
O1A C10 O1B 126.2(5) . 12
O1A C10 O1B 22.3(4) . .
O1A C10 O1B 22.3(4) 12 12
O1A C10 O1B 126.2(5) 12 .
O1A C10 C9 118.2(6) 12 .
O1A C10 C9 118.2(6) . .
O1B C10 O1B 123.7(13) 12 .
O1B C10 C9 115.6(6) 12 .
O1B C10 C9 115.6(6) . .
In1 O2 In1 120.1(3) . 3_656

loop_
_geom_bond_atom_site_label_1
_geom_bond_atom_site_label_2
_geom_bond_distance
_geom_bond_site_symmetry_2
In1 O1A 2.147(12) .
In1 O1A 2.147(12) 10_556
In1 O1A 2.147(12) 13_556
In1 O1A 2.147(12) 6
In1 O1B 2.185(13) 13_556
In1 O1B 2.185(13) 10_556
In1 O1B 2.185(13) 6
In1 O1B 2.185(13) .
In1 O2 2.056(3) .
In1 O2 2.056(3) 13_556
In2 In2 0.795(3) 9_567
In2 N1 2.119(8) .
In2 N1 2.119(8) 9_567
In2 N2 2.125(7) .
In2 N2 2.125(7) 9_567
N1 In2 2.119(8) 9_567
N1 C2 1.365(7) 2_565
N1 C2 1.365(7) .
N2 In2 2.125(7) 9_567
N2 C4 1.357(7) 10_557
N2 C4 1.357(7) .
C1 C1 1.365(13) 2_565
C1 H1 0.9300 .
C1 C2 1.440(8) .
C2 C3 1.403(8) .
C3 C4 1.409(8) .
C3 C6 1.490(7) .
C4 C5 1.444(8) .
C5 C5 1.365(13) 10_557
C5 H5 0.9300 .
C6 C7A 1.393(14) 12
C6 C7A 1.393(14) .
C6 C7B 1.367(15) .
C6 C7B 1.367(15) 12
C7A H7A 0.9300 .
C7A C8A 1.399(15) .
C8A H8A 0.9300 .
C8A C9 1.385(14) .
O1A C10 1.229(14) .
C7B H7B 0.9300 .
C7B C8B 1.392(15) .
C8B H8B 0.9300 .
C8B C9 1.384(15) .
O1B C10 1.279(14) .
C9 C8A 1.385(14) 12
C9 C8B 1.384(15) 12
C9 C10 1.490(7) .
C10 O1A 1.229(14) 12
C10 O1B 1.279(14) 12
O2 In1 2.056(3) 3_656
